data_4075707
loop_
_publ_author_name
'Alvarez, Celedonio M.'
'Alvarez, M. Angeles'
'Garc\'ia, M. Esther'
'Ramos, Alberto'
'Ruiz, Miguel A.'
'Lanfranchi, Maurizio'
'Tiripicchio, Antonio'

_publ_section_title
;
 A Triply Bonded Dimolybdenum Hydride Complex with Acid, Base and Radical
 Activity
;
_journal_issue 1
_journal_name_full Organometallics
_journal_page_first 7
_journal_paper_doi 10.1021/om0491948
_journal_volume 24
_journal_year 2005
_chemical_formula_sum 'C29 H42 Mo2 N O2 P'
_chemical_formula_weight 659.49
_space_group_IT_number 2
_symmetry_space_group_name_Hall '-P 1'
_symmetry_space_group_name_H-M 'P -1'
_audit_creation_date 2003-06-30T15:53:02-00:00
_audit_creation_method 'WinGX routine CIF_UPDATE'
_cell_angle_alpha 105.90(2)
_cell_angle_beta 98.26(2)
_cell_angle_gamma 107.56(2)
_cell_formula_units_Z 2
_cell_length_a 10.100(6)
_cell_length_b 11.745(7)
_cell_length_c 13.815(9)
_cell_measurement_temperature 293(2)
_cell_volume 1456.2(16)
_computing_structure_refinement 'SHELXL-97 (Sheldrick, 1997)'
_diffrn_measured_fraction_theta_full 0.927
_diffrn_measured_fraction_theta_max 0.927
_diffrn_radiation_type MoK\a
_diffrn_radiation_wavelength 0.71073
_diffrn_reflns_limit_h_max 11
_diffrn_reflns_limit_h_min -11
_diffrn_reflns_limit_k_max 12
_diffrn_reflns_limit_k_min -13
_diffrn_reflns_limit_l_max 15
_diffrn_reflns_limit_l_min 0
_diffrn_reflns_number 4240
_diffrn_reflns_theta_full 24
_diffrn_reflns_theta_max 24
_diffrn_reflns_theta_min 3.1
_exptl_absorpt_coefficient_mu 0.941
_exptl_absorpt_correction_type none
_exptl_crystal_density_diffrn 1.504
_exptl_crystal_density_method 'not measured'
_exptl_crystal_F_000 676
_refine_diff_density_max 2.116
_refine_diff_density_min -1.996
_refine_ls_extinction_method none
_refine_ls_goodness_of_fit_ref 1.072
_refine_ls_hydrogen_treatment mixed
_refine_ls_matrix_type full
_refine_ls_number_parameters 316
_refine_ls_number_reflns 4240
_refine_ls_number_restraints 0
_refine_ls_restrained_S_all 1.072
_refine_ls_R_factor_gt 0.0578
_refine_ls_shift/su_max 0.001
_refine_ls_structure_factor_coef Fsqd
_refine_ls_weighting_details 'calc w=1/[\s^2^(Fo^2^)+(0.1563P)^2^+0.0000P] where P=(Fo^2^+2Fc^2^)/3'
_refine_ls_weighting_scheme calc
_refine_ls_wR_factor_ref 0.1823
_reflns_number_gt 3772
_reflns_number_total 4240
_reflns_threshold_expression >2sigma(I)
_cod_data_source_file om0491948si20041019_052159.cif
_cod_data_source_block a60(compound_3)
_cod_original_cell_volume 1456.2(15)
_cod_database_code 4075707

loop_
_symmetry_equiv_pos_as_xyz
'x, y, z'
'-x, -y, -z'

loop_
_atom_site_label
_atom_site_type_symbol
_atom_site_fract_x
_atom_site_fract_y
_atom_site_fract_z
_atom_site_U_iso_or_equiv
_atom_site_adp_type
_atom_site_occupancy
_atom_site_calc_flag
_atom_site_refinement_flags
_atom_site_disorder_group
_atom_site_disorder_assembly
C C 0.4670(6) 0.6434(5) 0.6305(4) 0.0304(12) Uani 1 d . . .
H H 0.4543 0.567 0.5732 0.036 Uiso 1 calc R . .
C1 C 0.5905(6) 0.8817(6) 0.8794(4) 0.0376(14) Uani 1 d . . .
C2 C 0.2240(7) 0.5886(6) 0.5592(4) 0.0457(14) Uani 1 d . . .
C3 C 0.6618(9) 0.5532(7) 0.7934(6) 0.0609(19) Uani 1 d . . .
H3 H 0.6016 0.4695 0.7585 0.073 Uiso 1 calc R . .
C4 C 0.7549(10) 0.6319(10) 0.7501(7) 0.072(3) Uani 1 d . . .
H4 H 0.7676 0.6105 0.683 0.086 Uiso 1 calc R . .
C5 C 0.8247(8) 0.7514(10) 0.8328(9) 0.083(3) Uani 1 d . . .
H5 H 0.8924 0.8232 0.8293 0.099 Uiso 1 calc R . .
C6 C 0.7729(9) 0.7403(9) 0.9192(7) 0.078(3) Uani 1 d . . .
H6 H 0.8002 0.804 0.9834 0.093 Uiso 1 calc R . .
C7 C 0.6755(8) 0.6207(7) 0.8943(6) 0.0576(19) Uani 1 d . . .
H7 H 0.626 0.59 0.9391 0.069 Uiso 1 calc R . .
C8 C 0.1744(9) 0.8236(8) 0.7634(7) 0.066(2) Uani 1 d . . .
H8 H 0.1327 0.7914 0.8106 0.079 Uiso 1 calc R . .
C9 C 0.2988(9) 0.9226(8) 0.7867(6) 0.0569(19) Uani 1 d . . .
H9 H 0.3574 0.9688 0.8531 0.068 Uiso 1 calc R . .
C10 C 0.3243(8) 0.9438(6) 0.7012(6) 0.0571(18) Uani 1 d . . .
H10 H 0.4046 1.007 0.6991 0.068 Uiso 1 calc R . .
C11 C 0.2178(9) 0.8612(8) 0.6159(5) 0.062(2) Uani 1 d . . .
H11 H 0.2109 0.8594 0.5476 0.075 Uiso 1 calc R . .
C12 C 0.1186(8) 0.7774(7) 0.6533(9) 0.086(3) Uani 1 d . . .
H12 H 0.0363 0.7083 0.6143 0.103 Uiso 1 calc R . .
C13 C 0.2546(5) 0.4491(5) 0.7517(4) 0.0309(11) Uani 1 d . . .
H13 H 0.2944 0.4222 0.6925 0.037 Uiso 1 calc R . .
C14 C 0.0917(6) 0.3960(5) 0.7070(4) 0.0392(13) Uani 1 d . . .
H14A H 0.045 0.4168 0.7625 0.047 Uiso 1 calc R . .
H14B H 0.0679 0.4355 0.6571 0.047 Uiso 1 calc R . .
C15 C 0.0361(7) 0.2529(6) 0.6541(5) 0.0539(18) Uani 1 d . . .
H15A H -0.0676 0.2219 0.6316 0.065 Uiso 1 calc R . .
H15B H 0.0728 0.2332 0.5928 0.065 Uiso 1 calc R . .
C16 C 0.0797(7) 0.1850(5) 0.7249(5) 0.0538(17) Uani 1 d . . .
H16A H 0.0494 0.0953 0.6858 0.065 Uiso 1 calc R . .
H16B H 0.0314 0.194 0.7808 0.065 Uiso 1 calc R . .
C17 C 0.2414(8) 0.2377(6) 0.7708(5) 0.0541(17) Uani 1 d . . .
H17A H 0.2647 0.1975 0.8202 0.065 Uiso 1 calc R . .
H17B H 0.2897 0.219 0.7159 0.065 Uiso 1 calc R . .
C18 C 0.2933(6) 0.3809(5) 0.8251(4) 0.0382(13) Uani 1 d . . .
H18A H 0.3965 0.4134 0.852 0.046 Uiso 1 calc R . .
H18B H 0.2506 0.3987 0.8834 0.046 Uiso 1 calc R . .
C19 C 0.2957(5) 0.6878(5) 0.9300(4) 0.0274(11) Uani 1 d . . .
H19 H 0.3145 0.778 0.9418 0.033 Uiso 1 calc R . .
C20 C 0.1382(6) 0.6301(5) 0.9330(4) 0.0326(12) Uani 1 d . . .
H20A H 0.0763 0.636 0.8755 0.039 Uiso 1 calc R . .
H20B H 0.1149 0.541 0.9247 0.039 Uiso 1 calc R . .
C21 C 0.1102(7) 0.6979(6) 1.0350(5) 0.0434(14) Uani 1 d . . .
H21A H 0.0107 0.6589 1.0348 0.052 Uiso 1 calc R . .
H21B H 0.1284 0.7861 1.042 0.052 Uiso 1 calc R . .
C22 C 0.2075(6) 0.6901(6) 1.1268(4) 0.0423(14) Uani 1 d . . .
H22A H 0.192 0.7364 1.1914 0.051 Uiso 1 calc R . .
H22B H 0.1839 0.6022 1.1229 0.051 Uiso 1 calc R . .
C23 C 0.3639(6) 0.7458(5) 1.1256(4) 0.0375(13) Uani 1 d . . .
H23A H 0.4236 0.7359 1.182 0.045 Uiso 1 calc R . .
H23B H 0.3896 0.8358 1.1372 0.045 Uiso 1 calc R . .
C24 C 0.3938(6) 0.6826(5) 1.0234(4) 0.0333(12) Uani 1 d . . .
H24A H 0.3793 0.5947 1.0157 0.04 Uiso 1 calc R . .
H24B H 0.493 0.7247 1.0246 0.04 Uiso 1 calc R . .
C25 C 0.6119(6) 0.8292(6) 0.5814(5) 0.0440(14) Uani 1 d . . .
C26 C 0.5084(11) 0.7912(12) 0.4764(7) 0.092(3) Uani 1 d . . .
H26A H 0.431 0.8211 0.4859 0.138 Uiso 1 calc R . .
H26B H 0.4709 0.7005 0.4452 0.138 Uiso 1 calc R . .
H26C H 0.5581 0.8282 0.4319 0.138 Uiso 1 calc R . .
C27 C 0.7339(10) 0.7786(11) 0.5634(8) 0.088(3) Uani 1 d . . .
H27A H 0.7997 0.8003 0.6288 0.132 Uiso 1 calc R . .
H27B H 0.7836 0.816 0.5191 0.132 Uiso 1 calc R . .
H27C H 0.6944 0.6881 0.5311 0.132 Uiso 1 calc R . .
C28 C 0.6715(10) 0.9714(7) 0.6353(8) 0.081(3) Uani 1 d . . .
H28A H 0.7392 0.9922 0.6996 0.122 Uiso 1 calc R . .
H28B H 0.5947 1.0005 0.6491 0.122 Uiso 1 calc R . .
H28C H 0.7185 1.0119 0.5914 0.122 Uiso 1 calc R . .
N N 0.5365(4) 0.7719(4) 0.6500(3) 0.0295(10) Uani 1 d . . .
O1 O 0.6116(6) 0.9779(4) 0.9410(4) 0.0685(14) Uani 1 d . . .
O2 O 0.1617(5) 0.5021(5) 0.4832(4) 0.0706(15) Uani 1 d . . .
P P 0.33977(13) 0.62565(11) 0.80334(9) 0.0234(3) Uani 1 d . . .
Mo1 Mo 0.58065(4) 0.71795(4) 0.78728(3) 0.0248(2) Uani 1 d . . .
Mo2 Mo 0.32601(4) 0.73632(4) 0.67878(3) 0.0242(2) Uani 1 d . . .

loop_
_atom_site_aniso_label
_atom_site_aniso_U_11
_atom_site_aniso_U_22
_atom_site_aniso_U_33
_atom_site_aniso_U_23
_atom_site_aniso_U_13
_atom_site_aniso_U_12
C 0.033(3) 0.026(3) 0.032(3) 0.008(2) 0.009(2) 0.010(2)
C1 0.034(3) 0.037(3) 0.037(3) 0.012(3) 0.000(2) 0.010(3)
C2 0.048(4) 0.047(4) 0.033(3) 0.006(3) 0.003(3) 0.015(3)
C3 0.067(5) 0.054(4) 0.075(5) 0.026(4) 0.009(4) 0.040(4)
C4 0.079(6) 0.118(8) 0.073(5) 0.051(6) 0.037(5) 0.085(6)
C5 0.033(4) 0.099(7) 0.121(8) 0.069(7) -0.006(4) 0.015(4)
C6 0.061(5) 0.082(6) 0.078(5) 0.020(5) -0.031(4) 0.036(5)
C7 0.055(4) 0.071(5) 0.068(5) 0.045(4) 0.001(3) 0.039(4)
C8 0.080(6) 0.089(6) 0.092(6) 0.064(5) 0.062(5) 0.070(5)
C9 0.063(5) 0.063(5) 0.048(4) 0.007(3) 0.003(3) 0.041(4)
C10 0.055(4) 0.030(3) 0.085(5) 0.015(3) 0.006(4) 0.023(3)
C11 0.094(6) 0.077(5) 0.045(4) 0.031(4) 0.009(4) 0.065(5)
C12 0.031(4) 0.039(4) 0.149(9) -0.003(5) -0.031(5) 0.013(3)
C13 0.025(3) 0.024(3) 0.033(3) 0.005(2) -0.002(2) 0.002(2)
C14 0.036(3) 0.031(3) 0.038(3) 0.009(2) -0.001(2) 0.001(2)
C15 0.047(4) 0.041(4) 0.041(3) -0.002(3) -0.001(3) -0.010(3)
C16 0.059(4) 0.016(3) 0.066(4) 0.006(3) 0.010(3) -0.005(3)
C17 0.070(5) 0.034(3) 0.058(4) 0.013(3) 0.016(3) 0.019(3)
C18 0.041(3) 0.027(3) 0.040(3) 0.012(2) -0.002(2) 0.008(2)
C19 0.026(3) 0.028(3) 0.027(3) 0.011(2) 0.002(2) 0.007(2)
C20 0.031(3) 0.030(3) 0.036(3) 0.012(2) 0.007(2) 0.011(2)
C21 0.041(3) 0.048(4) 0.048(3) 0.020(3) 0.023(3) 0.018(3)
C22 0.050(4) 0.042(3) 0.036(3) 0.012(2) 0.022(3) 0.014(3)
C23 0.042(3) 0.032(3) 0.033(3) 0.010(2) 0.003(2) 0.010(2)
C24 0.035(3) 0.037(3) 0.029(3) 0.013(2) 0.004(2) 0.015(2)
C25 0.035(3) 0.057(4) 0.050(3) 0.027(3) 0.023(3) 0.015(3)
C26 0.091(7) 0.144(9) 0.061(5) 0.073(6) 0.024(5) 0.031(6)
C27 0.081(6) 0.130(8) 0.120(8) 0.091(7) 0.077(6) 0.063(6)
C28 0.084(6) 0.055(5) 0.113(7) 0.043(5) 0.049(5) 0.012(4)
N 0.024(2) 0.040(3) 0.031(2) 0.0195(19) 0.0084(18) 0.014(2)
O1 0.087(4) 0.042(3) 0.054(3) -0.005(2) -0.001(3) 0.018(3)
O2 0.062(3) 0.060(3) 0.051(3) -0.012(2) -0.008(2) 0.006(3)
P 0.0212(7) 0.0207(7) 0.0263(7) 0.0104(5) 0.0008(5) 0.0050(5)
Mo1 0.0207(3) 0.0250(3) 0.0284(3) 0.0109(2) 0.0017(2) 0.0080(2)
Mo2 0.0231(3) 0.0221(3) 0.0241(3) 0.0090(2) -0.0018(2) 0.0062(2)

loop_
_atom_type_symbol
_atom_type_description
_atom_type_scat_dispersion_real
_atom_type_scat_dispersion_imag
_atom_type_scat_source
C C 0.0033 0.0016 'International Tables Vol C Tables 4.2.6.8 and 6.1.1.4'
H H 0 0 'International Tables Vol C Tables 4.2.6.8 and 6.1.1.4'
N N 0.0061 0.0033 'International Tables Vol C Tables 4.2.6.8 and 6.1.1.4'
O O 0.0106 0.006 'International Tables Vol C Tables 4.2.6.8 and 6.1.1.4'
P P 0.1023 0.0942 'International Tables Vol C Tables 4.2.6.8 and 6.1.1.4'
Mo Mo -1.6832 0.6857 'International Tables Vol C Tables 4.2.6.8 and 6.1.1.4'

loop_
_geom_angle_atom_site_label_1
_geom_angle_atom_site_label_2
_geom_angle_atom_site_label_3
_geom_angle
_geom_angle_site_symmetry_1
_geom_angle_site_symmetry_3
N C Mo1 74.5(3) . .
N C Mo2 72.7(3) . .
Mo1 C Mo2 86.3(2) . .
O1 C1 Mo1 171.3(5) . .
O2 C2 Mo2 176.6(6) . .
C7 C3 C4 109.0(8) . .
C7 C3 Mo1 74.3(4) . .
C4 C3 Mo1 72.0(4) . .
C3 C4 C5 105.0(7) . .
C3 C4 Mo1 72.4(4) . .
C5 C4 Mo1 72.3(5) . .
C6 C5 C4 107.7(7) . .
C6 C5 Mo1 73.7(4) . .
C4 C5 Mo1 71.8(4) . .
C7 C6 C5 108.9(8) . .
C7 C6 Mo1 73.3(4) . .
C5 C6 Mo1 71.8(4) . .
C6 C7 C3 109.4(8) . .
C6 C7 Mo1 73.1(4) . .
C3 C7 Mo1 71.9(4) . .
C9 C8 C12 107.8(7) . .
C9 C8 Mo2 75.3(4) . .
C12 C8 Mo2 69.4(4) . .
C10 C9 C8 109.8(7) . .
C10 C9 Mo2 72.9(4) . .
C8 C9 Mo2 71.7(4) . .
C9 C10 C11 111.5(7) . .
C9 C10 Mo2 75.2(4) . .
C11 C10 Mo2 71.8(4) . .
C10 C11 C12 105.9(7) . .
C10 C11 Mo2 74.5(4) . .
C12 C11 Mo2 69.8(4) . .
C8 C12 C11 104.9(6) . .
C8 C12 Mo2 74.8(4) . .
C11 C12 Mo2 74.0(4) . .
C18 C13 C14 109.5(4) . .
C18 C13 P 115.3(3) . .
C14 C13 P 115.6(4) . .
C15 C14 C13 111.3(5) . .
C16 C15 C14 112.5(5) . .
C15 C16 C17 111.8(5) . .
C18 C17 C16 110.2(5) . .
C17 C18 C13 111.9(5) . .
C24 C19 C20 109.1(4) . .
C24 C19 P 113.6(4) . .
C20 C19 P 116.0(3) . .
C21 C20 C19 111.7(4) . .
C20 C21 C22 110.1(5) . .
C23 C22 C21 110.3(4) . .
C22 C23 C24 112.3(4) . .
C23 C24 C19 111.7(5) . .
N C25 C28 107.4(5) . .
N C25 C26 109.8(5) . .
C28 C25 C26 111.7(7) . .
N C25 C27 109.2(5) . .
C28 C25 C27 110.7(7) . .
C26 C25 C27 108.1(8) . .
C N C25 126.4(5) . .
C N Mo2 69.4(3) . .
C25 N Mo2 135.4(3) . .
C N Mo1 67.8(3) . .
C25 N Mo1 140.5(3) . .
Mo2 N Mo1 83.16(14) . .
C13 P C19 109.4(2) . .
C13 P Mo1 117.33(18) . .
C19 P Mo1 118.65(17) . .
C13 P Mo2 116.77(17) . .
C19 P Mo2 118.08(17) . .
Mo1 P Mo2 72.90(4) . .
C1 Mo1 C 121.9(2) . .
C1 Mo1 N 91.5(2) . .
C Mo1 N 37.69(19) . .
C1 Mo1 C4 132.9(3) . .
C Mo1 C4 92.0(3) . .
N Mo1 C4 100.3(2) . .
C1 Mo1 C3 139.4(3) . .
C Mo1 C3 98.7(3) . .
N Mo1 C3 125.4(2) . .
C4 Mo1 C3 35.6(3) . .
C1 Mo1 C5 97.1(3) . .
C Mo1 C5 120.5(3) . .
N Mo1 C5 108.9(3) . .
C4 Mo1 C5 35.9(4) . .
C3 Mo1 C5 58.2(3) . .
C1 Mo1 C6 84.4(3) . .
C Mo1 C6 150.2(3) . .
N Mo1 C6 141.2(3) . .
C4 Mo1 C6 58.3(3) . .
C3 Mo1 C6 56.7(3) . .
C5 Mo1 C6 34.5(3) . .
C1 Mo1 C7 106.5(3) . .
C Mo1 C7 130.5(3) . .
N Mo1 C7 157.8(2) . .
C4 Mo1 C7 57.9(3) . .
C3 Mo1 C7 33.8(3) . .
C5 Mo1 C7 57.0(3) . .
C6 Mo1 C7 33.6(3) . .
C1 Mo1 P 88.76(18) . .
C Mo1 P 79.41(16) . .
N Mo1 P 100.40(11) . .
C4 Mo1 P 132.3(3) . .
C3 Mo1 P 99.0(2) . .
C5 Mo1 P 149.9(2) . .
C6 Mo1 P 118.0(3) . .
C7 Mo1 P 93.0(2) . .
C1 Mo1 Mo2 80.38(17) . .
C Mo1 Mo2 47.05(15) . .
N Mo1 Mo2 47.97(11) . .
C4 Mo1 Mo2 139.0(2) . .
C3 Mo1 Mo2 135.5(2) . .
C5 Mo1 Mo2 156.2(2) . .
C6 Mo1 Mo2 162.7(2) . .
C7 Mo1 Mo2 146.4(2) . .
P Mo1 Mo2 53.87(5) . .
C2 Mo2 C 70.3(2) . .
C2 Mo2 N 97.9(2) . .
C Mo2 N 37.89(19) . .
C2 Mo2 C12 84.0(3) . .
C Mo2 C12 153.1(3) . .
N Mo2 C12 145.7(3) . .
C2 Mo2 C11 93.0(3) . .
C Mo2 C11 134.7(2) . .
N Mo2 C11 109.7(3) . .
C12 Mo2 C11 36.2(3) . .
C2 Mo2 C8 113.3(3) . .
C Mo2 C8 167.5(2) . .
N Mo2 C8 146.1(3) . .
C12 Mo2 C8 35.8(3) . .
C11 Mo2 C8 57.8(3) . .
C2 Mo2 C10 126.2(3) . .
C Mo2 C10 133.7(2) . .
N Mo2 C10 96.4(2) . .
C12 Mo2 C10 57.4(3) . .
C11 Mo2 C10 33.6(3) . .
C8 Mo2 C10 54.9(3) . .
C2 Mo2 C9 141.2(3) . .
C Mo2 C9 147.5(3) . .
N Mo2 C9 113.1(2) . .
C12 Mo2 C9 57.2(3) . .
C11 Mo2 C9 55.6(3) . .
C8 Mo2 C9 33.0(3) . .
C10 Mo2 C9 31.9(3) . .
C2 Mo2 P 96.7(2) . .
C Mo2 P 78.69(15) . .
N Mo2 P 100.66(12) . .
C12 Mo2 P 113.2(3) . .
C11 Mo2 P 146.4(2) . .
C8 Mo2 P 88.90(17) . .
C10 Mo2 P 130.8(2) . .
C9 Mo2 P 99.6(2) . .
C2 Mo2 Mo1 111.5(2) . .
C Mo2 Mo1 46.66(15) . .
N Mo2 Mo1 48.87(12) . .
C12 Mo2 Mo1 159.2(3) . .
C11 Mo2 Mo1 148.1(2) . .
C8 Mo2 Mo1 123.5(2) . .
C10 Mo2 Mo1 116.82(18) . .
C9 Mo2 Mo1 106.45(18) . .
P Mo2 Mo1 53.23(4) . .

loop_
_geom_bond_atom_site_label_1
_geom_bond_atom_site_label_2
_geom_bond_distance
_geom_bond_site_symmetry_2
C N 1.388(7) .
C Mo1 2.101(6) .
C Mo2 2.115(6) .
C1 O1 1.149(7) .
C1 Mo1 1.959(6) .
C2 O2 1.171(7) .
C2 Mo2 1.914(6) .
C3 C7 1.366(11) .
C3 C4 1.426(12) .
C3 Mo1 2.335(7) .
C4 C5 1.437(14) .
C4 Mo1 2.330(7) .
C5 C6 1.392(13) .
C5 Mo1 2.337(8) .
C6 C7 1.365(11) .
C6 Mo1 2.361(7) .
C7 Mo1 2.363(6) .
C8 C9 1.353(12) .
C8 C12 1.429(12) .
C8 Mo2 2.359(6) .
C9 C10 1.316(11) .
C9 Mo2 2.404(7) .
C10 C11 1.366(10) .
C10 Mo2 2.377(6) .
C11 C12 1.439(13) .
C11 Mo2 2.343(6) .
C12 Mo2 2.288(7) .
C13 C18 1.530(8) .
C13 C14 1.535(8) .
C13 P 1.867(5) .
C14 C15 1.522(8) .
C15 C16 1.517(10) .
C16 C17 1.527(10) .
C17 C18 1.526(8) .
C19 C24 1.537(7) .
C19 C20 1.542(7) .
C19 P 1.874(5) .
C20 C21 1.528(8) .
C21 C22 1.530(9) .
C22 C23 1.522(8) .
C23 C24 1.523(8) .
C25 N 1.475(7) .
C25 C28 1.514(10) .
C25 C26 1.526(11) .
C25 C27 1.543(10) .
N Mo2 2.157(4) .
N Mo1 2.187(4) .
P Mo1 2.4163(19) .
P Mo2 2.4363(17) .
Mo1 Mo2 2.8831(15) .
